data_4112629
loop_
_publ_author_name
'Haiping Xia'
'Guomei He'
'Hong Zhang'
'Ting Bin Wen'
'Herman H. Y. Sung'
'Ian D. Williams'
'Guochen Jia'

_publ_section_title
;
 Osmabenzenes from the Reactions of HC\\tbCCH(OH)C\\tbCH with OsX2(PPh3)3
 (X = Cl, Br)
;
_journal_name_full 'Journal of the American Chemical Society'
_journal_page_first 6862
_journal_page_last 6863
_journal_paper_doi 10.1021/ja0486871
_journal_volume 126
_journal_year 2004
_chemical_formula_moiety 'C77 H63 Cl2 P4 Os, O H, 1.5 C H2 CL2'
_chemical_formula_sum 'C78.5 H67 Cl5 O Os P4'
_chemical_formula_weight 1517.65
_chemical_name_systematic
; 
 ? 
;
_space_group_IT_number 14
_symmetry_cell_setting monoclinic
_symmetry_space_group_name_Hall '-P 2yn'
_symmetry_space_group_name_H-M 'P 1 21/n 1'
_atom_sites_solution_hydrogens geom
_atom_sites_solution_primary direct
_atom_sites_solution_secondary difmap
_audit_creation_method SHELXL-97
_cell_angle_alpha 90.00
_cell_angle_beta 111.6820(10)
_cell_angle_gamma 90.00
_cell_formula_units_Z 4
_cell_length_a 18.0416(3)
_cell_length_b 24.7309(2)
_cell_length_c 18.9007(3)
_cell_measurement_reflns_used CCD
_cell_measurement_temperature 293(2)
_cell_measurement_theta_max 25
_cell_measurement_theta_min 2
_cell_volume 7836.5(2)
_computing_structure_refinement 'SHELXL-97 (Sheldrick, 1997)'
_computing_structure_solution 'SHELXS-97 (Sheldrick, 1990)'
_diffrn_ambient_temperature 293(2)
_diffrn_measured_fraction_theta_full 0.993
_diffrn_measured_fraction_theta_max 0.993
_diffrn_measurement_device_type 'Siemens Smart CCD Area Detector'
_diffrn_measurement_method \w
_diffrn_radiation_monochromator graphite
_diffrn_radiation_source 'fine-focus sealed tube'
_diffrn_radiation_type MoK\a
_diffrn_radiation_wavelength 0.71073
_diffrn_reflns_av_R_equivalents 0.1056
_diffrn_reflns_av_sigmaI/netI 0.1820
_diffrn_reflns_limit_h_max 16
_diffrn_reflns_limit_h_min -21
_diffrn_reflns_limit_k_max 29
_diffrn_reflns_limit_k_min -27
_diffrn_reflns_limit_l_max 22
_diffrn_reflns_limit_l_min -22
_diffrn_reflns_number 29878
_diffrn_reflns_theta_full 25.10
_diffrn_reflns_theta_max 25.10
_diffrn_reflns_theta_min 1.65
_exptl_absorpt_coefficient_mu 1.920
_exptl_absorpt_correction_T_max 0.6975
_exptl_absorpt_correction_T_min 0.5323
_exptl_absorpt_correction_type empirical
_exptl_absorpt_process_details SADABS
_exptl_crystal_colour Green
_exptl_crystal_density_diffrn 1.286
_exptl_crystal_description 'Habit, blocked'
_exptl_crystal_F_000 3068
_exptl_crystal_size_max 0.58
_exptl_crystal_size_mid 0.36
_exptl_crystal_size_min 0.22
_refine_diff_density_max 1.043
_refine_diff_density_min -0.580
_refine_diff_density_rms 0.138
_refine_ls_extinction_method none
_refine_ls_goodness_of_fit_ref 1.023
_refine_ls_hydrogen_treatment mixed
_refine_ls_matrix_type full
_refine_ls_number_parameters 813
_refine_ls_number_reflns 13878
_refine_ls_number_restraints 15
_refine_ls_restrained_S_all 1.025
_refine_ls_R_factor_all 0.1948
_refine_ls_R_factor_gt 0.0789
_refine_ls_shift/su_max 0.004
_refine_ls_shift/su_mean 0.000
_refine_ls_structure_factor_coef Fsqd
_refine_ls_weighting_details 'calc w=1/[\s^2^(Fo^2^)+(0.0947P)^2^+0.0000P] where P=(Fo^2^+2Fc^2^)/3'
_refine_ls_weighting_scheme calc
_refine_ls_wR_factor_gt 0.1704
_refine_ls_wR_factor_ref 0.2255
_reflns_number_gt 6484
_reflns_number_total 13878
_reflns_threshold_expression >2sigma(I)
_cod_data_source_file ja0486871si20040308_082604.cif
_cod_data_source_block osc5
_cod_original_cell_volume 7836.55(19)
_cod_original_formula_sum 'C78.50 H67 Cl5 O Os P4'
_cod_database_code 4112629

loop_
_symmetry_equiv_pos_as_xyz
'x, y, z'
'-x+1/2, y+1/2, -z+1/2'
'-x, -y, -z'
'x-1/2, -y-1/2, z-1/2'

loop_
_atom_site_label
_atom_site_type_symbol
_atom_site_fract_x
_atom_site_fract_y
_atom_site_fract_z
_atom_site_U_iso_or_equiv
_atom_site_adp_type
_atom_site_occupancy
_atom_site_symmetry_multiplicity
_atom_site_calc_flag
_atom_site_refinement_flags
Os1 Os 0.31135(3) 0.98716(2) 0.20722(3) 0.04731(19) Uani 1 1 d .
Cl1 Cl 0.40159(18) 1.05592(12) 0.29501(18) 0.0604(9) Uani 1 1 d .
Cl2 Cl 0.20661(19) 1.05385(13) 0.13473(19) 0.0638(9) Uani 1 1 d .
P1 P 0.24224(19) 0.97802(13) 0.29424(19) 0.0505(8) Uani 1 1 d .
P2 P 0.3807(2) 1.00941(14) 0.12429(19) 0.0549(8) Uani 1 1 d .
P3 P 0.45962(19) 0.83229(13) 0.3122(2) 0.0552(9) Uani 1 1 d .
P4 P 0.1907(2) 0.83168(14) 0.07143(19) 0.0558(9) Uani 1 1 d .
C1 C 0.3906(7) 0.9329(5) 0.2600(7) 0.055(3) Uani 1 1 d .
H1A H 0.4391 0.9461 0.2935 0.066 Uiso 1 1 calc R
C2 C 0.3841(7) 0.8766(5) 0.2542(8) 0.062(4) Uani 1 1 d .
C3 C 0.3215(8) 0.8506(6) 0.1999(7) 0.072(4) Uani 1 1 d .
H3A H 0.3221 0.8130 0.2007 0.087 Uiso 1 1 calc R
C4 C 0.2545(7) 0.8764(5) 0.1416(7) 0.060(4) Uani 1 1 d .
C5 C 0.2454(7) 0.9311(5) 0.1384(7) 0.052(3) Uani 1 1 d .
H5A H 0.2016 0.9439 0.0979 0.062 Uiso 1 1 calc R
C111 C 0.1601(8) 0.9287(6) 0.2615(8) 0.062(4) Uani 1 1 d .
C112 C 0.1645(9) 0.8775(7) 0.2894(9) 0.086(5) Uani 1 1 d .
H11A H 0.2122 0.8651 0.3255 0.103 Uiso 1 1 calc R
C113 C 0.1005(14) 0.8445(8) 0.2650(14) 0.122(7) Uani 1 1 d .
H11B H 0.1040 0.8100 0.2854 0.146 Uiso 1 1 calc R
C114 C 0.0320(14) 0.8610(10) 0.2121(14) 0.120(8) Uani 1 1 d .
H11C H -0.0119 0.8380 0.1959 0.144 Uiso 1 1 calc R
C115 C 0.0261(11) 0.9117(10) 0.1815(11) 0.121(7) Uani 1 1 d .
H11D H -0.0219 0.9231 0.1448 0.145 Uiso 1 1 calc R
C116 C 0.0915(9) 0.9464(7) 0.2049(9) 0.087(5) Uani 1 1 d .
H11E H 0.0889 0.9804 0.1831 0.104 Uiso 1 1 calc R
C121 C 0.3010(8) 0.9567(5) 0.3934(7) 0.060(3) Uani 1 1 d .
C122 C 0.2619(9) 0.9398(7) 0.4404(9) 0.091(5) Uani 1 1 d .
H12A H 0.2065 0.9370 0.4211 0.109 Uiso 1 1 calc R
C123 C 0.3049(13) 0.9271(8) 0.5164(11) 0.122(7) Uani 1 1 d .
H12B H 0.2791 0.9159 0.5482 0.146 Uiso 1 1 calc R
C124 C 0.3897(12) 0.9318(7) 0.5440(10) 0.103(6) Uani 1 1 d .
H12C H 0.4200 0.9219 0.5938 0.123 Uiso 1 1 calc R
C125 C 0.4246(9) 0.9499(6) 0.5001(8) 0.077(4) Uani 1 1 d .
H12D H 0.4796 0.9546 0.5197 0.092 Uiso 1 1 calc R
C126 C 0.3823(8) 0.9622(5) 0.4252(8) 0.062(4) Uani 1 1 d .
H12E H 0.4095 0.9747 0.3951 0.075 Uiso 1 1 calc R
C131 C 0.1909(7) 1.0378(5) 0.3111(7) 0.051(3) Uani 1 1 d .
C132 C 0.2161(8) 1.0883(5) 0.3045(7) 0.058(4) Uani 1 1 d .
H13A H 0.2585 1.0929 0.2883 0.070 Uiso 1 1 calc R
C133 C 0.1800(9) 1.1340(6) 0.3215(8) 0.072(4) Uani 1 1 d .
H13B H 0.1977 1.1685 0.3165 0.086 Uiso 1 1 calc R
C134 C 0.1182(11) 1.1266(7) 0.3456(9) 0.092(5) Uani 1 1 d .
H13C H 0.0930 1.1565 0.3567 0.110 Uiso 1 1 calc R
C135 C 0.0932(11) 1.0765(8) 0.3534(11) 0.113(7) Uani 1 1 d .
H13D H 0.0515 1.0721 0.3706 0.136 Uiso 1 1 calc R
C136 C 0.1284(9) 1.0316(6) 0.3364(9) 0.085(5) Uani 1 1 d .
H13E H 0.1104 0.9972 0.3419 0.102 Uiso 1 1 calc R
C211 C 0.3926(8) 1.0805(6) 0.1006(8) 0.065(4) Uani 1 1 d .
C212 C 0.3730(8) 1.1224(6) 0.1331(8) 0.072(4) Uani 1 1 d .
H21A H 0.3500 1.1165 0.1691 0.086 Uiso 1 1 calc R
C213 C 0.3858(11) 1.1759(6) 0.1146(10) 0.101(6) Uani 1 1 d .
H21B H 0.3697 1.2051 0.1364 0.121 Uiso 1 1 calc R
C214 C 0.4224(11) 1.1835(7) 0.0641(11) 0.101(6) Uani 1 1 d .
H21C H 0.4328 1.2188 0.0533 0.121 Uiso 1 1 calc R
C215 C 0.4446(11) 1.1425(8) 0.0287(11) 0.108(6) Uani 1 1 d .
H21D H 0.4679 1.1486 -0.0070 0.129 Uiso 1 1 calc R
C216 C 0.4303(10) 1.0907(7) 0.0488(10) 0.098(5) Uani 1 1 d .
H21E H 0.4463 1.0614 0.0271 0.117 Uiso 1 1 calc R
C221 C 0.3370(8) 0.9821(5) 0.0274(7) 0.062(3) Uani 1 1 d .
C222 C 0.3804(11) 0.9579(6) -0.0111(9) 0.088(5) Uani 1 1 d .
H22A H 0.4351 0.9529 0.0130 0.106 Uiso 1 1 calc R
C223 C 0.3403(13) 0.9409(7) -0.0878(11) 0.103(6) Uani 1 1 d .
H22B H 0.3693 0.9236 -0.1130 0.124 Uiso 1 1 calc R
C224 C 0.2609(14) 0.9491(8) -0.1252(10) 0.104(6) Uani 1 1 d .
H22C H 0.2362 0.9380 -0.1755 0.125 Uiso 1 1 calc R
C225 C 0.2175(11) 0.9737(7) -0.0889(9) 0.096(5) Uani 1 1 d .
H22D H 0.1633 0.9800 -0.1143 0.116 Uiso 1 1 calc R
C226 C 0.2560(9) 0.9896(6) -0.0118(8) 0.078(4) Uani 1 1 d .
H22E H 0.2259 1.0055 0.0132 0.093 Uiso 1 1 calc R
C231 C 0.4836(8) 0.9860(7) 0.1630(8) 0.066(4) Uani 1 1 d .
C232 C 0.5445(9) 1.0190(6) 0.2065(9) 0.080(4) Uani 1 1 d .
H23A H 0.5333 1.0544 0.2161 0.096 Uiso 1 1 calc R
C233 C 0.6221(10) 1.0004(9) 0.2364(10) 0.105(7) Uani 1 1 d .
H23B H 0.6618 1.0235 0.2668 0.126 Uiso 1 1 calc R
C234 C 0.6425(13) 0.9501(12) 0.2231(13) 0.126(9) Uani 1 1 d .
H23C H 0.6954 0.9388 0.2425 0.151 Uiso 1 1 calc R
C235 C 0.5823(14) 0.9157(10) 0.1797(13) 0.129(9) Uani 1 1 d .
H23D H 0.5958 0.8807 0.1706 0.154 Uiso 1 1 calc R
C236 C 0.5023(9) 0.9312(7) 0.1491(8) 0.078(4) Uani 1 1 d .
H23E H 0.4627 0.9073 0.1208 0.094 Uiso 1 1 calc R
C311 C 0.4080(8) 0.7863(5) 0.3527(7) 0.055(3) Uani 1 1 d .
C312 C 0.3667(9) 0.8056(7) 0.3913(8) 0.077(4) Uani 1 1 d .
H31A H 0.3667 0.8426 0.4005 0.092 Uiso 1 1 calc R
C313 C 0.3233(10) 0.7709(9) 0.4182(10) 0.105(6) Uani 1 1 d .
H31B H 0.2937 0.7845 0.4453 0.126 Uiso 1 1 calc R
C314 C 0.3235(11) 0.7164(8) 0.4053(11) 0.099(6) Uani 1 1 d .
H31C H 0.2928 0.6936 0.4225 0.119 Uiso 1 1 calc R
C315 C 0.3673(11) 0.6958(7) 0.3682(10) 0.093(5) Uani 1 1 d .
H31D H 0.3691 0.6587 0.3612 0.112 Uiso 1 1 calc R
C316 C 0.4101(8) 0.7311(6) 0.3404(8) 0.072(4) Uani 1 1 d .
H31E H 0.4401 0.7177 0.3135 0.086 Uiso 1 1 calc R
C321 C 0.5381(7) 0.8666(5) 0.3878(7) 0.058(4) Uani 1 1 d .
C322 C 0.5875(9) 0.9019(6) 0.3670(9) 0.084(5) Uani 1 1 d .
H32A H 0.5775 0.9095 0.3161 0.100 Uiso 1 1 calc R
C323 C 0.6526(9) 0.9254(6) 0.4253(10) 0.093(5) Uani 1 1 d .
H32B H 0.6872 0.9476 0.4123 0.112 Uiso 1 1 calc R
C324 C 0.6662(11) 0.9167(6) 0.4985(9) 0.088(5) Uani 1 1 d .
H32C H 0.7102 0.9324 0.5358 0.106 Uiso 1 1 calc R
C325 C 0.6167(9) 0.8852(6) 0.5189(8) 0.075(4) Uani 1 1 d .
H32D H 0.6253 0.8809 0.5702 0.090 Uiso 1 1 calc R
C326 C 0.5516(8) 0.8586(5) 0.4636(7) 0.067(4) Uani 1 1 d .
H32E H 0.5185 0.8360 0.4781 0.081 Uiso 1 1 calc R
C331 C 0.5109(7) 0.7948(5) 0.2615(8) 0.058(3) Uani 1 1 d .
C332 C 0.5840(9) 0.7709(6) 0.3028(9) 0.094(5) Uani 1 1 d .
H33A H 0.6073 0.7750 0.3553 0.113 Uiso 1 1 calc R
C333 C 0.6213(12) 0.7409(8) 0.2637(12) 0.131(8) Uani 1 1 d .
H33B H 0.6701 0.7248 0.2911 0.157 Uiso 1 1 calc R
C334 C 0.5894(14) 0.7341(7) 0.1867(12) 0.115(6) Uani 1 1 d .
H33C H 0.6156 0.7138 0.1616 0.139 Uiso 1 1 calc R
C335 C 0.5207(11) 0.7570(7) 0.1494(10) 0.097(5) Uani 1 1 d .
H33D H 0.4975 0.7523 0.0970 0.116 Uiso 1 1 calc R
C336 C 0.4816(9) 0.7875(6) 0.1849(9) 0.080(4) Uani 1 1 d .
H33E H 0.4336 0.8038 0.1558 0.096 Uiso 1 1 calc R
C411 C 0.1180(8) 0.8656(5) -0.0071(8) 0.060(3) Uani 1 1 d .
C412 C 0.1115(9) 0.8563(6) -0.0801(8) 0.080(4) Uani 1 1 d .
H41A H 0.1472 0.8327 -0.0890 0.096 Uiso 1 1 calc R
C413 C 0.0525(11) 0.8812(8) -0.1427(9) 0.104(6) Uani 1 1 d .
H41B H 0.0495 0.8759 -0.1924 0.124 Uiso 1 1 calc R
C414 C -0.0021(12) 0.9151(7) -0.1255(13) 0.123(8) Uani 1 1 d .
H41C H -0.0431 0.9315 -0.1653 0.148 Uiso 1 1 calc R
C415 C 0.0033(10) 0.9243(7) -0.0537(11) 0.099(6) Uani 1 1 d .
H41D H -0.0336 0.9466 -0.0445 0.119 Uiso 1 1 calc R
C416 C 0.0637(8) 0.9006(6) 0.0063(10) 0.089(5) Uani 1 1 d .
H41E H 0.0683 0.9080 0.0560 0.107 Uiso 1 1 calc R
C421 C 0.2510(7) 0.7928(5) 0.0313(6) 0.052(3) Uani 1 1 d .
C422 C 0.2418(8) 0.7384(5) 0.0185(8) 0.066(4) Uani 1 1 d .
H42A H 0.2060 0.7193 0.0339 0.080 Uiso 1 1 calc R
C423 C 0.2844(11) 0.7124(7) -0.0165(9) 0.092(5) Uani 1 1 d .
H42B H 0.2789 0.6753 -0.0248 0.111 Uiso 1 1 calc R
C424 C 0.3381(11) 0.7427(9) -0.0403(9) 0.097(6) Uani 1 1 d .
H42C H 0.3681 0.7249 -0.0639 0.116 Uiso 1 1 calc R
C425 C 0.3463(11) 0.7954(8) -0.0299(9) 0.097(5) Uani 1 1 d .
H42D H 0.3798 0.8147 -0.0481 0.116 Uiso 1 1 calc R
C426 C 0.3042(9) 0.8217(6) 0.0089(8) 0.078(4) Uani 1 1 d .
H42E H 0.3119 0.8584 0.0196 0.093 Uiso 1 1 calc R
C431 C 0.1392(8) 0.7830(5) 0.1079(8) 0.062(4) Uani 1 1 d .
C432 C 0.1801(9) 0.7545(6) 0.1719(9) 0.079(4) Uani 1 1 d .
H43A H 0.2338 0.7619 0.1980 0.095 Uiso 1 1 calc R
C433 C 0.1441(12) 0.7146(7) 0.1993(10) 0.104(6) Uani 1 1 d .
H43B H 0.1739 0.6952 0.2427 0.125 Uiso 1 1 calc R
C434 C 0.0632(14) 0.7034(6) 0.1620(11) 0.100(6) Uani 1 1 d .
H43C H 0.0387 0.6763 0.1797 0.120 Uiso 1 1 calc R
C435 C 0.0203(11) 0.7332(7) 0.0987(12) 0.107(6) Uani 1 1 d .
H43D H -0.0339 0.7263 0.0740 0.128 Uiso 1 1 calc R
C436 C 0.0571(8) 0.7746(6) 0.0701(8) 0.075(4) Uani 1 1 d .
H43E H 0.0276 0.7952 0.0279 0.091 Uiso 1 1 calc R
O1 O 0.8453(14) 0.0904(10) 0.3290(14) 0.158(9) Uiso 0.60 1 d P
O2 O 0.912(2) -0.0330(15) 0.297(2) 0.163(13) Uiso 0.40 1 d P
C01 C 0.766(2) -0.1176(11) 0.1206(18) 0.123(13) Uiso 0.50 1 d PD
Cl01 Cl 0.8137(10) -0.1360(7) 0.0658(9) 0.218(7) Uiso 0.50 1 d PD
Cl02 Cl 0.736(2) -0.1765(12) 0.148(2) 0.253(15) Uiso 0.30 1 d PD
Cl03 Cl 0.782(3) -0.1575(19) 0.195(2) 0.23(2) Uiso 0.20 1 d PD
C02 C 0.599(2) 0.1802(16) 0.232(2) 0.160(17) Uiso 0.50 1 d PD
Cl04 Cl 0.6855(17) 0.1650(10) 0.2237(15) 0.358(13) Uiso 0.50 1 d PD
Cl05 Cl 0.623(2) 0.1807(15) 0.3271(18) 0.319(16) Uiso 0.35 1 d PD
Cl06 Cl 0.580(3) 0.2467(17) 0.218(3) 0.23(2) Uiso 0.15 1 d PD
C03 C 0.431(2) 0.332(3) 0.048(2) 0.32(4) Uiso 0.50 1 d PD
Cl07 Cl 0.4843(12) 0.3459(10) -0.0111(12) 0.299(11) Uiso 0.50 1 d PD
Cl08 Cl 0.509(4) 0.313(3) 0.132(2) 0.30(3) Uiso 0.15 1 d PD
Cl09 Cl 0.3347(12) 0.3159(9) -0.0125(12) 0.195(8) Uiso 0.35 1 d PD

loop_
_atom_site_aniso_label
_atom_site_aniso_U_11
_atom_site_aniso_U_22
_atom_site_aniso_U_33
_atom_site_aniso_U_23
_atom_site_aniso_U_13
_atom_site_aniso_U_12
Os1 0.0474(3) 0.0371(3) 0.0524(3) 0.0014(3) 0.0125(2) 0.0000(3)
Cl1 0.058(2) 0.045(2) 0.065(2) -0.0024(16) 0.0082(17) -0.0075(16)
Cl2 0.062(2) 0.055(2) 0.066(2) 0.0053(17) 0.0126(18) 0.0112(17)
P1 0.0472(19) 0.045(2) 0.055(2) 0.0004(16) 0.0136(16) 0.0011(16)
P2 0.056(2) 0.050(2) 0.058(2) 0.0023(18) 0.0198(17) -0.0042(18)
P3 0.048(2) 0.040(2) 0.064(2) 0.0003(17) 0.0037(17) 0.0015(16)
P4 0.054(2) 0.049(2) 0.051(2) -0.0011(17) 0.0040(17) -0.0008(17)
C1 0.060(8) 0.052(9) 0.055(8) 0.000(7) 0.023(7) 0.014(7)
C2 0.058(9) 0.039(8) 0.074(10) 0.007(7) 0.004(7) 0.013(7)
C3 0.074(10) 0.069(10) 0.054(9) 0.001(8) 0.000(7) -0.030(8)
C4 0.057(8) 0.049(9) 0.055(8) -0.006(7) 0.000(7) -0.008(7)
C5 0.046(7) 0.040(8) 0.064(8) 0.006(6) 0.014(6) 0.003(6)
C111 0.051(9) 0.057(10) 0.082(10) -0.014(8) 0.031(8) -0.017(7)
C112 0.075(11) 0.062(11) 0.119(14) -0.013(10) 0.035(11) -0.024(9)
C113 0.108(16) 0.085(15) 0.18(2) -0.015(15) 0.060(17) -0.017(14)
C114 0.117(18) 0.13(2) 0.14(2) -0.061(16) 0.073(16) -0.077(17)
C115 0.090(14) 0.16(2) 0.110(16) -0.033(15) 0.035(12) -0.046(15)
C116 0.066(11) 0.085(12) 0.100(13) -0.014(10) 0.021(10) -0.041(9)
C121 0.060(9) 0.055(9) 0.061(9) 0.001(7) 0.017(8) 0.001(7)
C122 0.056(9) 0.149(16) 0.076(11) 0.032(11) 0.035(9) -0.005(10)
C123 0.119(17) 0.156(19) 0.102(15) 0.059(13) 0.054(14) 0.008(14)
C124 0.093(14) 0.135(17) 0.070(12) 0.032(11) 0.017(11) -0.005(12)
C125 0.080(11) 0.081(12) 0.064(10) 0.009(9) 0.018(9) 0.014(9)
C126 0.058(9) 0.049(8) 0.074(10) -0.001(7) 0.019(8) 0.002(7)
C131 0.047(7) 0.044(8) 0.064(9) -0.010(6) 0.020(7) -0.001(6)
C132 0.066(9) 0.036(8) 0.066(9) -0.009(6) 0.016(8) 0.001(7)
C133 0.076(11) 0.050(10) 0.079(10) -0.008(8) 0.016(9) 0.008(8)
C134 0.099(14) 0.077(13) 0.099(13) -0.016(10) 0.037(11) 0.033(11)
C135 0.126(16) 0.090(15) 0.158(19) -0.011(13) 0.091(15) 0.015(13)
C136 0.104(12) 0.062(11) 0.113(13) -0.010(9) 0.068(11) 0.004(9)
C211 0.068(9) 0.061(10) 0.063(9) 0.007(8) 0.020(8) -0.005(8)
C212 0.090(11) 0.053(10) 0.078(10) 0.006(8) 0.037(9) 0.002(8)
C213 0.150(17) 0.039(10) 0.136(16) -0.001(10) 0.078(14) 0.003(10)
C214 0.121(16) 0.065(13) 0.125(16) 0.020(11) 0.054(13) -0.011(11)
C215 0.128(16) 0.085(14) 0.129(16) 0.029(13) 0.068(14) -0.032(13)
C216 0.099(13) 0.101(15) 0.111(14) 0.001(11) 0.059(12) 0.010(11)
C221 0.069(9) 0.055(9) 0.064(9) -0.002(7) 0.028(8) -0.010(8)
C222 0.113(13) 0.089(12) 0.074(11) 0.013(9) 0.048(11) 0.007(10)
C223 0.140(18) 0.108(15) 0.080(14) 0.015(11) 0.063(13) 0.006(13)
C224 0.132(18) 0.120(16) 0.050(11) -0.007(10) 0.022(12) -0.015(14)
C225 0.093(13) 0.127(16) 0.057(10) -0.002(10) 0.014(10) -0.019(11)
C226 0.079(11) 0.086(11) 0.069(10) 0.005(9) 0.028(9) -0.007(9)
C231 0.056(8) 0.081(11) 0.062(9) 0.010(8) 0.023(7) -0.006(9)
C232 0.077(11) 0.083(12) 0.083(11) 0.021(9) 0.033(9) 0.006(10)
C233 0.048(10) 0.15(2) 0.100(13) 0.058(14) 0.012(9) -0.011(11)
C234 0.079(15) 0.18(3) 0.121(19) 0.065(19) 0.045(14) 0.051(17)
C235 0.119(17) 0.17(2) 0.132(19) 0.068(17) 0.082(16) 0.094(17)
C236 0.075(11) 0.077(12) 0.087(11) 0.003(9) 0.035(9) 0.017(9)
C311 0.064(9) 0.033(8) 0.054(8) 0.006(6) 0.005(7) -0.010(7)
C312 0.069(11) 0.085(12) 0.081(11) 0.016(9) 0.034(9) 0.017(9)
C313 0.092(13) 0.118(17) 0.122(16) 0.009(13) 0.059(12) 0.017(13)
C314 0.102(15) 0.080(15) 0.113(15) 0.021(12) 0.037(12) -0.007(12)
C315 0.095(14) 0.053(11) 0.115(15) -0.003(10) 0.021(11) -0.015(10)
C316 0.075(10) 0.052(10) 0.072(10) 0.007(8) 0.009(8) -0.006(8)
C321 0.062(9) 0.036(8) 0.057(9) 0.002(6) 0.000(7) 0.008(7)
C322 0.081(11) 0.077(11) 0.075(11) 0.012(8) 0.008(9) -0.035(9)
C323 0.075(11) 0.083(12) 0.092(13) 0.014(10) -0.004(10) -0.027(9)
C324 0.109(14) 0.058(11) 0.068(11) -0.004(9) -0.002(10) -0.022(10)
C325 0.075(11) 0.074(11) 0.055(9) -0.001(8) 0.000(8) 0.013(9)
C326 0.080(10) 0.059(9) 0.048(9) 0.007(7) 0.007(8) -0.008(8)
C331 0.046(8) 0.047(8) 0.075(10) -0.004(7) 0.014(7) -0.001(6)
C332 0.073(11) 0.116(14) 0.087(12) 0.012(10) 0.022(10) 0.041(10)
C333 0.108(15) 0.18(2) 0.126(18) 0.008(15) 0.064(15) 0.075(15)
C334 0.15(2) 0.092(14) 0.102(16) -0.013(12) 0.051(15) 0.027(14)
C335 0.108(14) 0.090(14) 0.076(12) -0.016(10) 0.014(11) 0.024(11)
C336 0.070(10) 0.071(11) 0.082(12) -0.010(9) 0.006(9) 0.008(8)
C411 0.056(8) 0.049(9) 0.063(9) -0.004(7) 0.007(7) 0.002(7)
C412 0.087(11) 0.078(11) 0.063(10) 0.001(9) 0.013(9) -0.004(9)
C413 0.101(14) 0.104(15) 0.068(12) 0.013(10) -0.014(10) -0.024(12)
C414 0.096(15) 0.076(14) 0.127(19) -0.012(13) -0.042(13) 0.003(11)
C415 0.075(11) 0.077(12) 0.106(15) -0.008(11) -0.014(11) 0.028(9)
C416 0.064(10) 0.073(11) 0.107(13) 0.002(9) 0.005(10) 0.015(9)
C421 0.056(8) 0.050(9) 0.046(8) 0.004(6) 0.015(7) 0.008(7)
C422 0.082(10) 0.039(9) 0.074(10) -0.009(7) 0.024(8) 0.004(8)
C423 0.105(14) 0.072(12) 0.094(13) -0.016(10) 0.031(11) -0.001(11)
C424 0.100(14) 0.113(16) 0.077(12) -0.017(11) 0.032(10) 0.026(13)
C425 0.112(14) 0.087(14) 0.097(13) -0.023(11) 0.045(11) -0.013(11)
C426 0.079(11) 0.070(11) 0.071(10) -0.013(8) 0.012(9) 0.000(9)
C431 0.076(10) 0.048(9) 0.060(9) 0.000(7) 0.024(8) -0.002(7)
C432 0.075(10) 0.056(10) 0.108(13) 0.027(9) 0.036(10) 0.006(8)
C433 0.106(15) 0.101(16) 0.090(14) 0.021(11) 0.018(12) 0.016(12)
C434 0.15(2) 0.048(11) 0.102(15) 0.004(10) 0.049(14) -0.005(12)
C435 0.084(13) 0.086(14) 0.149(19) -0.045(13) 0.041(13) -0.031(11)
C436 0.062(10) 0.068(11) 0.080(11) -0.013(8) 0.007(8) -0.025(8)

loop_
_atom_type_symbol
_atom_type_description
_atom_type_scat_dispersion_real
_atom_type_scat_dispersion_imag
_atom_type_scat_source
C C 0.0033 0.0016 'International Tables Vol C Tables 4.2.6.8 and 6.1.1.4'
H H 0.0000 0.0000 'International Tables Vol C Tables 4.2.6.8 and 6.1.1.4'
O O 0.0106 0.0060 'International Tables Vol C Tables 4.2.6.8 and 6.1.1.4'
P P 0.1023 0.0942 'International Tables Vol C Tables 4.2.6.8 and 6.1.1.4'
Cl Cl 0.1484 0.1585 'International Tables Vol C Tables 4.2.6.8 and 6.1.1.4'
Os Os -1.2165 7.6030 'International Tables Vol C Tables 4.2.6.8 and 6.1.1.4'

loop_
_geom_angle_atom_site_label_1
_geom_angle_atom_site_label_2
_geom_angle_atom_site_label_3
_geom_angle
C1 Os1 C5 90.2(5)
C1 Os1 P2 91.8(3)
C5 Os1 P2 93.7(3)
C1 Os1 P1 93.0(3)
C5 Os1 P1 92.6(3)
P2 Os1 P1 172.08(12)
C1 Os1 Cl2 177.4(4)
C5 Os1 Cl2 87.3(3)
P2 Os1 Cl2 87.81(11)
P1 Os1 Cl2 87.66(11)
C1 Os1 Cl1 87.4(4)
C5 Os1 Cl1 177.1(3)
P2 Os1 Cl1 84.78(11)
P1 Os1 Cl1 89.15(11)
Cl2 Os1 Cl1 95.14(11)
C131 P1 C111 101.4(6)
C131 P1 C121 101.0(6)
C111 P1 C121 103.9(7)
C131 P1 Os1 117.6(4)
C111 P1 Os1 112.8(4)
C121 P1 Os1 117.9(4)
C231 P2 C221 106.4(7)
C231 P2 C211 102.0(7)
C221 P2 C211 98.9(6)
C231 P2 Os1 111.4(4)
C221 P2 Os1 115.6(4)
C211 P2 Os1 120.7(5)
C2 P3 C311 104.6(6)
C2 P3 C321 113.4(6)
C311 P3 C321 109.5(6)
C2 P3 C331 114.5(6)
C311 P3 C331 110.2(6)
C321 P3 C331 104.8(6)
C4 P4 C411 113.6(6)
C4 P4 C431 114.3(6)
C411 P4 C431 107.9(6)
C4 P4 C421 108.5(6)
C411 P4 C421 105.7(6)
C431 P4 C421 106.2(6)
C2 C1 Os1 128.5(10)
C3 C2 C1 123.1(12)
C3 C2 P3 113.9(10)
C1 C2 P3 122.9(10)
C2 C3 C4 126.1(13)
C5 C4 C3 121.6(11)
C5 C4 P4 123.3(10)
C3 C4 P4 114.9(10)
C4 C5 Os1 129.5(9)
C112 C111 C116 120.3(13)
C112 C111 P1 124.1(12)
C116 C111 P1 115.5(11)
C113 C112 C111 120.6(17)
C114 C113 C112 121(2)
C113 C114 C115 120(2)
C114 C115 C116 120(2)
C111 C116 C115 117.6(17)
C126 C121 C122 117.7(13)
C126 C121 P1 122.2(11)
C122 C121 P1 119.7(11)
C121 C122 C123 120.3(14)
C122 C123 C124 118.3(15)
C125 C124 C123 120.2(16)
C124 C125 C126 121.5(16)
C121 C126 C125 121.8(14)
C132 C131 C136 118.5(12)
C132 C131 P1 121.4(10)
C136 C131 P1 119.9(11)
C131 C132 C133 121.6(13)
C134 C133 C132 118.5(14)
C135 C134 C133 120.4(15)
C134 C135 C136 121.1(17)
C135 C136 C131 119.8(15)
C212 C211 C216 117.8(14)
C212 C211 P2 124.1(11)
C216 C211 P2 117.9(12)
C211 C212 C213 121.7(14)
C214 C213 C212 118.2(15)
C215 C214 C213 123.4(16)
C214 C215 C216 115.9(17)
C215 C216 C211 122.9(16)
C222 C221 C226 117.8(14)
C222 C221 P2 124.4(12)
C226 C221 P2 117.7(11)
C221 C222 C223 119.3(16)
C224 C223 C222 121.7(18)
C223 C224 C225 119.9(17)
C224 C225 C226 119.1(16)
C221 C226 C225 122.2(15)
C232 C231 C236 118.5(14)
C232 C231 P2 121.6(13)
C236 C231 P2 119.9(11)
C231 C232 C233 121.0(16)
C234 C233 C232 122(2)
C233 C234 C235 118(2)
C234 C235 C236 123(2)
C235 C236 C231 117.3(17)
C312 C311 C316 120.5(13)
C312 C311 P3 119.7(11)
C316 C311 P3 119.8(12)
C311 C312 C313 119.7(16)
C314 C313 C312 120.5(17)
C315 C314 C313 120.8(17)
C314 C315 C316 118.5(16)
C311 C316 C315 120.0(15)
C326 C321 C322 119.7(12)
C326 C321 P3 122.8(11)
C322 C321 P3 117.5(10)
C323 C322 C321 118.0(14)
C324 C323 C322 121.9(15)
C323 C324 C325 120.3(15)
C324 C325 C326 121.1(14)
C321 C326 C325 118.9(13)
C336 C331 C332 117.2(13)
C336 C331 P3 123.9(11)
C332 C331 P3 118.9(12)
C333 C332 C331 118.4(16)
C334 C333 C332 122.7(18)
C335 C334 C333 117.6(18)
C334 C335 C336 122.3(18)
C331 C336 C335 121.9(14)
C412 C411 C416 119.0(14)
C412 C411 P4 121.7(11)
C416 C411 P4 119.2(11)
C411 C412 C413 122.3(16)
C412 C413 C414 116.0(17)
C415 C414 C413 122.3(17)
C414 C415 C416 120.1(17)
C415 C416 C411 120.3(16)
C422 C421 C426 120.5(12)
C422 C421 P4 123.0(11)
C426 C421 P4 116.4(11)
C423 C422 C421 120.2(14)
C422 C423 C424 118.7(16)
C425 C424 C423 121.8(16)
C424 C425 C426 119.1(17)
C421 C426 C425 119.6(15)
C432 C431 C436 120.0(13)
C432 C431 P4 119.9(11)
C436 C431 P4 120.1(11)
C431 C432 C433 121.9(15)
C432 C433 C434 120.0(16)
C435 C434 C433 118.8(17)
C434 C435 C436 121.4(17)
C431 C436 C435 117.7(15)
Cl01 C01 Cl03 114(2)
Cl01 C01 Cl02 104.8(18)
Cl03 C01 Cl02 38(2)
Cl03 Cl02 C01 69.2(19)
Cl02 Cl03 C01 73(2)
Cl04 C02 Cl05 103(2)
Cl04 C02 Cl06 110(2)
Cl05 C02 Cl06 97(3)
C02 Cl06 Cl08 146(4)
Cl09 C03 Cl08 143(5)
Cl09 C03 Cl07 106(2)
Cl08 C03 Cl07 101(2)
C03 Cl08 Cl06 151(5)

loop_
_geom_bond_atom_site_label_1
_geom_bond_atom_site_label_2
_geom_bond_distance
Os1 C1 1.946(12)
Os1 C5 1.971(12)
Os1 P2 2.404(3)
Os1 P1 2.414(3)
Os1 Cl2 2.501(3)
Os1 Cl1 2.510(3)
P1 C131 1.834(13)
P1 C111 1.841(13)
P1 C121 1.857(13)
P2 C231 1.819(14)
P2 C221 1.835(14)
P2 C211 1.846(14)
P3 C2 1.775(12)
P3 C311 1.809(13)
P3 C321 1.809(13)
P3 C331 1.814(13)
P4 C4 1.782(12)
P4 C411 1.786(13)
P4 C431 1.807(13)
P4 C421 1.814(12)
C1 C2 1.398(15)
C2 C3 1.373(16)
C3 C4 1.448(17)
C4 C5 1.363(15)
C111 C112 1.362(18)
C111 C116 1.374(19)
C112 C113 1.35(2)
C113 C114 1.33(3)
C114 C115 1.37(3)
C115 C116 1.39(2)
C121 C126 1.370(16)
C121 C122 1.388(16)
C122 C123 1.39(2)
C123 C124 1.43(2)
C124 C125 1.293(19)
C125 C126 1.371(17)
C131 C132 1.350(16)
C131 C136 1.387(16)
C132 C133 1.399(17)
C133 C134 1.363(19)
C134 C135 1.35(2)
C135 C136 1.373(19)
C211 C212 1.318(17)
C211 C216 1.405(18)
C212 C213 1.409(18)
C213 C214 1.36(2)
C214 C215 1.36(2)
C215 C216 1.39(2)
C221 C222 1.385(18)
C221 C226 1.385(18)
C222 C223 1.43(2)
C223 C224 1.36(2)
C224 C225 1.36(2)
C225 C226 1.418(19)
C231 C232 1.372(19)
C231 C236 1.444(18)
C232 C233 1.38(2)
C233 C234 1.35(3)
C234 C235 1.38(3)
C235 C236 1.40(2)
C311 C312 1.309(17)
C311 C316 1.388(16)
C312 C313 1.38(2)
C313 C314 1.37(2)
C314 C315 1.34(2)
C315 C316 1.392(19)
C321 C326 1.374(16)
C321 C322 1.405(17)
C322 C323 1.404(18)
C323 C324 1.332(19)
C324 C325 1.343(19)
C325 C326 1.414(17)
C331 C336 1.356(18)
C331 C332 1.392(17)
C332 C333 1.38(2)
C333 C334 1.36(2)
C334 C335 1.31(2)
C335 C336 1.366(19)
C411 C412 1.361(17)
C411 C416 1.400(17)
C412 C413 1.408(19)
C413 C414 1.42(2)
C414 C415 1.34(2)
C415 C416 1.38(2)
C421 C422 1.366(16)
C421 C426 1.384(17)
C422 C423 1.350(18)
C423 C424 1.42(2)
C424 C425 1.32(2)
C425 C426 1.396(19)
C431 C432 1.359(17)
C431 C436 1.402(17)
C432 C433 1.38(2)
C433 C434 1.39(2)
C434 C435 1.37(2)
C435 C436 1.43(2)
C01 Cl01 1.64(2)
C01 Cl03 1.66(3)
C01 Cl02 1.70(3)
Cl02 Cl03 1.08(5)
C02 Cl04 1.67(3)
C02 Cl05 1.68(3)
C02 Cl06 1.68(3)
Cl06 Cl08 2.33(6)
C03 Cl09 1.75(3)
C03 Cl08 1.75(3)
C03 Cl07 1.76(3)
